data_8106937
loop_
_publ_author_name
'Liu, Zhi-Min'

_publ_section_title
;
 Crystal structure of
 2,6-bis(3-methylpyridinyl)hexahydro-4,8-ethenopyrrolo-[3,4-f]isoindole-1,3,5,7(2H,6H)-tetrone,
 C24H20N4O4
;
_journal_issue 2
_journal_name_full 'Zeitschrift f\"ur Kristallographie - New Crystal Structures'
_journal_page_first 551
_journal_page_last 552
_journal_paper_doi 10.1515/ncrs-2015-0185
_journal_volume 231
_journal_year 2016
_chemical_formula_moiety 'C24 H20 N4 O4'
_chemical_formula_sum 'C24 H20 N4 O4'
_chemical_formula_weight 428.44
_space_group_IT_number 33
_space_group_name_Hall 'P 2c -2n'
_space_group_name_H-M_alt 'P n a 21'
_symmetry_cell_setting orthorhombic
_symmetry_space_group_name_Hall 'P 2c -2n'
_symmetry_space_group_name_H-M 'P n a 21'
_atom_sites_solution_hydrogens geom
_atom_sites_solution_primary direct
_atom_sites_solution_secondary difmap
_cell_angle_alpha 90.00
_cell_angle_beta 90.00
_cell_angle_gamma 90.00
_cell_formula_units_Z 4
_cell_length_a 23.942(5)
_cell_length_b 12.3661(14)
_cell_length_c 6.823(3)
_cell_measurement_reflns_used 4819
_cell_measurement_temperature 153(2)
_cell_measurement_theta_max 29.6819
_cell_measurement_theta_min 2.8272
_cell_volume 2020.1(10)
_computing_cell_refinement 'Bruker FRAMBO'
_computing_data_collection 'Bruker FRAMBO'
_computing_data_reduction 'Bruker SHELXTL'
_computing_molecular_graphics 'Bruker SHELXTL'
_computing_publication_material 'Bruker SHELXTL'
_computing_structure_refinement 'SHELXL-2014/6 (Sheldrick, 2014)'
_computing_structure_solution 'Bruker SHELXTL'
_diffrn_ambient_temperature 153(2)
_diffrn_detector_area_resol_mean 8
_diffrn_measurement_device_type 'multiwire proportional'
_diffrn_measurement_method 'phi and omega scans'
_diffrn_radiation_monochromator graphite
_diffrn_radiation_source 'fine-focus sealed tube'
_diffrn_radiation_type MoK\a
_diffrn_radiation_wavelength 0.71073
_diffrn_reflns_av_R_equivalents 0.1777
_diffrn_reflns_av_sigmaI/netI 0.1361
_diffrn_reflns_limit_h_max 31
_diffrn_reflns_limit_h_min -22
_diffrn_reflns_limit_k_max 16
_diffrn_reflns_limit_k_min -16
_diffrn_reflns_limit_l_max 7
_diffrn_reflns_limit_l_min -8
_diffrn_reflns_number 10942
_diffrn_reflns_theta_max 27.87
_diffrn_reflns_theta_min 3.04
_exptl_absorpt_coefficient_mu 0.098
_exptl_absorpt_correction_T_max 0.9902
_exptl_absorpt_correction_T_min 0.9854
_exptl_absorpt_correction_type multi-scan
_exptl_absorpt_process_details '(SADABS; Bruker, 2004)'
_exptl_crystal_colour colourless
_exptl_crystal_density_diffrn 1.409
_exptl_crystal_density_method 'not measured'
_exptl_crystal_description block
_exptl_crystal_F_000 896
_exptl_crystal_size_max 0.15
_exptl_crystal_size_mid 0.10
_exptl_crystal_size_min 0.10
_refine_diff_density_max 0.146
_refine_diff_density_min -0.153
_refine_diff_density_rms 0.041
_refine_ls_abs_structure_details
;
 Flack x determined using 753 quotients [(I+)-(I-)]/[(I+)+(I-)]
 (Parsons, Flack and Wagner, Acta Cryst. B69 (2013) 249-259).
;
_refine_ls_abs_structure_Flack -0.2(10)
_refine_ls_extinction_coef 0.0136(16)
_refine_ls_extinction_expression Fc^*^=kFc[1+0.001xFc^2^\l^3^/sin(2\q)]^-1/4^
_refine_ls_extinction_method SHELXL
_refine_ls_goodness_of_fit_ref 1.179
_refine_ls_hydrogen_treatment mixed
_refine_ls_matrix_type full
_refine_ls_number_parameters 289
_refine_ls_number_reflns 4287
_refine_ls_number_restraints 1
_refine_ls_restrained_S_all 1.179
_refine_ls_R_factor_all 0.0754
_refine_ls_R_factor_gt 0.0457
_refine_ls_shift/su_max 0.000
_refine_ls_shift/su_mean 0.000
_refine_ls_structure_factor_coef Fsqd
_refine_ls_weighting_details 'calc w=1/[\s^2^(Fo^2^)+(0.1165P)^2^+0.0000P] where P=(Fo^2^+2Fc^2^)/3'
_refine_ls_weighting_scheme calc
_refine_ls_wR_factor_gt 0.0847
_refine_ls_wR_factor_ref 0.0963
_reflns_number_gt 2395
_reflns_number_total 4287
_reflns_threshold_expression >2sigma(I)
_cod_data_source_file suppl_ncrs-2015-0185_suppl.cif
_cod_data_source_block 1
_cod_original_cell_volume 2020.1(9)
_cod_original_sg_symbol_Hall 'P 2c -2n '
_cod_original_sg_symbol_H-M 'Pna2(1) '
_cod_database_code 8106937
_shelxl_version_number 2014/6

loop_
_symmetry_equiv_pos_as_xyz
'x, y, z'
'-x, -y, z+1/2'
'x+1/2, -y+1/2, z'
'-x+1/2, y+1/2, z+1/2'

loop_
_atom_site_label
_atom_site_type_symbol
_atom_site_fract_x
_atom_site_fract_y
_atom_site_fract_z
_atom_site_U_iso_or_equiv
_atom_site_adp_type
_atom_site_occupancy
_atom_site_site_symmetry_order
_atom_site_calc_flag
_atom_site_refinement_flags_posn
_atom_site_refinement_flags_adp
_atom_site_refinement_flags_occupancy
_atom_site_disorder_assembly
_atom_site_disorder_group
N3 N 0.43530(13) 0.6206(3) 0.0302(6) 0.0407(9) Uani 1 1 d . . . . .
O3 O 0.45721(13) 0.5160(2) -0.2394(6) 0.0613(10) Uani 1 1 d . . . . .
O4 O 0.43657(12) 0.7428(2) 0.2854(5) 0.0612(10) Uani 1 1 d . . . . .
O1 O 0.62385(15) 0.8156(3) -0.5653(5) 0.0632(10) Uani 1 1 d . . . . .
C16 C 0.52680(17) 0.6397(3) -0.0989(6) 0.0366(10) Uani 1 1 d . . . . .
H16A H 0.5565 0.5863 -0.0785 0.044 Uiso 1 1 calc R U . . .
C7 C 0.61698(18) 0.8367(4) -0.3938(8) 0.0450(12) Uani 1 1 d . . . . .
N2 N 0.62444(15) 0.9386(3) -0.3105(6) 0.0416(9) Uani 1 1 d . . . . .
C4 C 0.70623(17) 1.0456(4) -0.4175(8) 0.0470(12) Uani 1 1 d . . . . .
C10 C 0.61429(18) 0.9408(4) -0.1121(8) 0.0470(12) Uani 1 1 d . . . . .
O2 O 0.61874(16) 1.0210(3) -0.0124(6) 0.0729(12) Uani 1 1 d . . . . .
C11 C 0.54084(16) 0.7107(3) -0.2768(7) 0.0422(11) Uani 1 1 d . . . . .
H11A H 0.5418 0.6680 -0.3978 0.051 Uiso 1 1 calc R U . . .
C17 C 0.47049(18) 0.5826(3) -0.1123(8) 0.0444(12) Uani 1 1 d . . . . .
C18 C 0.46026(19) 0.6968(3) 0.1487(7) 0.0450(12) Uani 1 1 d . . . . .
N4 N 0.23821(16) 0.6820(3) -0.1418(7) 0.0611(12) Uani 1 1 d . . . . .
C23 C 0.33547(17) 0.6491(3) -0.0677(7) 0.0427(12) Uani 1 1 d . . . . .
C15 C 0.52093(16) 0.7116(3) 0.0851(7) 0.0381(11) Uani 1 1 d . . . . .
H15A H 0.5462 0.6862 0.1883 0.046 Uiso 1 1 calc R U . . .
C14 C 0.53481(16) 0.8308(3) 0.0309(7) 0.0409(11) Uani 1 1 d . . . . .
H14A H 0.5311 0.8789 0.1443 0.049 Uiso 1 1 calc R U . . .
C8 C 0.59865(16) 0.7604(3) -0.2315(7) 0.0384(10) Uani 1 1 d . . . . .
H8A H 0.6264 0.7030 -0.2137 0.046 Uiso 1 1 calc R U . . .
C22 C 0.35031(18) 0.7264(4) -0.2004(8) 0.0504(12) Uani 1 1 d . . . . .
H22A H 0.3879 0.7416 -0.2220 0.061 Uiso 1 1 calc R U . . .
C13 C 0.49729(16) 0.8646(3) -0.1337(7) 0.0413(11) Uani 1 1 d . . . . .
H13A H 0.4744 0.9252 -0.1257 0.050 Uiso 1 1 calc R U . . .
C12 C 0.49896(16) 0.8023(3) -0.2913(8) 0.0430(11) Uani 1 1 d . . . . .
H12 H 0.4765 0.8136 -0.4006 0.052 Uiso 1 1 calc R U . . .
C21 C 0.31010(19) 0.7819(4) -0.3020(9) 0.0603(14) Uani 1 1 d . . . . .
H21A H 0.3200 0.8353 -0.3915 0.041(12) Uiso 1 1 calc R . . . .
C5 C 0.7402(2) 0.9830(4) -0.5359(9) 0.0642(16) Uani 1 1 d . . . . .
H5A H 0.7230 0.9351 -0.6219 0.077 Uiso 1 1 calc R U . . .
C6 C 0.64371(17) 1.0332(3) -0.4240(8) 0.0546(14) Uani 1 1 d . . . . .
H6A H 0.6264 1.0980 -0.3717 0.066 Uiso 1 1 calc R U . . .
H6B H 0.6319 1.0254 -0.5592 0.066 Uiso 1 1 calc R U . . .
C19 C 0.37731(17) 0.5838(3) 0.0526(8) 0.0536(14) Uani 1 1 d . . . . .
H19A H 0.3670 0.5882 0.1898 0.064 Uiso 1 1 calc R U . . .
H19B H 0.3750 0.5085 0.0136 0.064 Uiso 1 1 calc R U . . .
C24 C 0.27840(19) 0.6297(4) -0.0446(8) 0.0534(13) Uani 1 1 d . . . . .
H24A H 0.2676 0.5768 0.0445 0.064 Uiso 1 1 calc R U . . .
C3 C 0.7315(2) 1.1197(4) -0.2986(8) 0.0590(14) Uani 1 1 d . . . . .
H3A H 0.7101 1.1661 -0.2218 0.071 Uiso 1 1 calc R U . . .
C9 C 0.59533(16) 0.8297(3) -0.0493(7) 0.0386(11) Uani 1 1 d . . . . .
H9A H 0.6207 0.8013 0.0508 0.046 Uiso 1 1 calc R U . . .
C20 C 0.2546(2) 0.7570(4) -0.2690(9) 0.0589(13) Uani 1 1 d . . . . .
H20A H 0.2275 0.7945 -0.3390 0.071 Uiso 1 1 calc R U . . .
C1 C 0.8192(2) 1.0568(6) -0.4126(11) 0.082(2) Uani 1 1 d . . . . .
H1A H 0.8580 1.0595 -0.4074 0.099 Uiso 1 1 calc R U . . .
N1 N 0.7960(2) 0.9865(4) -0.5354(9) 0.0796(15) Uani 1 1 d . . . . .
C2 C 0.7900(3) 1.1252(5) -0.2936(10) 0.0837(19) Uani 1 1 d . . . . .
H2A H 0.8082 1.1739 -0.2118 0.100 Uiso 1 1 calc R U . . .

loop_
_atom_site_aniso_label
_atom_site_aniso_U_11
_atom_site_aniso_U_22
_atom_site_aniso_U_33
_atom_site_aniso_U_23
_atom_site_aniso_U_13
_atom_site_aniso_U_12
N3 0.0318(18) 0.0432(19) 0.047(2) -0.0027(19) 0.002(2) -0.0075(16)
O3 0.060(2) 0.0539(18) 0.070(3) -0.024(2) 0.006(2) -0.0178(16)
O4 0.060(2) 0.073(2) 0.051(2) -0.015(2) 0.018(2) -0.0118(17)
O1 0.074(2) 0.075(2) 0.041(2) -0.0020(19) 0.012(2) -0.0131(18)
C16 0.036(2) 0.036(2) 0.038(3) 0.000(2) -0.004(2) 0.0015(17)
C7 0.036(2) 0.054(3) 0.045(3) 0.002(3) 0.006(3) -0.001(2)
N2 0.040(2) 0.042(2) 0.043(3) 0.0063(19) 0.004(2) -0.0042(16)
C4 0.042(2) 0.046(3) 0.053(3) 0.015(3) 0.006(3) -0.003(2)
C10 0.041(3) 0.051(3) 0.049(4) 0.001(3) 0.007(3) -0.008(2)
O2 0.101(3) 0.053(2) 0.064(3) -0.014(2) 0.012(2) -0.0303(19)
C11 0.042(2) 0.040(2) 0.045(3) -0.006(2) -0.005(2) -0.0067(19)
C17 0.044(3) 0.033(2) 0.056(3) 0.000(3) -0.005(3) -0.003(2)
C18 0.047(3) 0.041(2) 0.047(3) 0.003(2) 0.003(3) -0.007(2)
N4 0.043(2) 0.066(3) 0.075(3) -0.015(3) 0.000(3) -0.006(2)
C23 0.034(2) 0.043(2) 0.051(3) -0.005(2) 0.002(2) -0.0058(19)
C15 0.035(2) 0.041(2) 0.039(3) 0.003(2) -0.004(2) -0.0044(18)
C14 0.044(2) 0.034(2) 0.044(3) -0.006(2) 0.002(2) -0.0071(19)
C8 0.033(2) 0.039(2) 0.043(3) 0.003(2) -0.004(3) 0.0034(18)
C22 0.037(2) 0.061(3) 0.054(3) 0.001(3) -0.007(3) -0.014(2)
C13 0.033(2) 0.037(2) 0.054(3) 0.006(3) 0.004(2) -0.0010(18)
C12 0.032(2) 0.052(3) 0.046(3) 0.011(3) -0.009(2) -0.009(2)
C21 0.055(3) 0.056(3) 0.071(4) 0.006(3) -0.010(3) -0.014(2)
C5 0.055(3) 0.064(3) 0.074(4) 0.006(3) 0.020(3) -0.002(3)
C6 0.045(3) 0.048(3) 0.070(4) 0.017(3) 0.008(3) -0.002(2)
C19 0.043(2) 0.051(3) 0.068(4) 0.000(3) 0.008(3) -0.014(2)
C24 0.044(3) 0.056(3) 0.060(4) -0.004(3) 0.000(3) -0.008(2)
C3 0.068(3) 0.063(3) 0.046(3) 0.011(3) 0.004(3) -0.016(3)
C9 0.034(2) 0.041(2) 0.040(3) 0.004(2) -0.007(2) -0.0066(19)
C20 0.048(3) 0.063(3) 0.066(4) -0.004(3) -0.006(3) -0.003(2)
C1 0.037(3) 0.126(6) 0.083(5) 0.053(5) 0.002(4) -0.006(4)
N1 0.060(3) 0.096(4) 0.083(4) 0.024(3) 0.025(3) 0.013(3)
C2 0.068(4) 0.101(5) 0.082(5) 0.032(4) -0.007(4) -0.042(4)

loop_
_atom_type_symbol
_atom_type_description
_atom_type_scat_dispersion_real
_atom_type_scat_dispersion_imag
_atom_type_scat_source
C C 0.0033 0.0016 'International Tables Vol C Tables 4.2.6.8 and 6.1.1.4'
H H 0.0000 0.0000 'International Tables Vol C Tables 4.2.6.8 and 6.1.1.4'
N N 0.0061 0.0033 'International Tables Vol C Tables 4.2.6.8 and 6.1.1.4'
O O 0.0106 0.0060 'International Tables Vol C Tables 4.2.6.8 and 6.1.1.4'

loop_
_geom_angle_atom_site_label_1
_geom_angle_atom_site_label_2
_geom_angle_atom_site_label_3
_geom_angle
_geom_angle_site_symmetry_1
_geom_angle_site_symmetry_3
C17 N3 C18 112.6(3) . .
C17 N3 C19 123.3(4) . .
C18 N3 C19 124.1(4) . .
C17 C16 C11 114.3(4) . .
C17 C16 C15 103.6(3) . .
C11 C16 C15 109.5(3) . .
C17 C16 H16A 109.8 . .
C11 C16 H16A 109.8 . .
C15 C16 H16A 109.8 . .
O1 C7 N2 124.9(4) . .
O1 C7 C8 127.5(4) . .
N2 C7 C8 107.5(4) . .
C10 N2 C7 113.4(4) . .
C10 N2 C6 123.7(4) . .
C7 N2 C6 122.8(4) . .
C3 C4 C5 117.5(4) . .
C3 C4 C6 121.8(5) . .
C5 C4 C6 120.7(5) . .
O2 C10 N2 123.8(4) . .
O2 C10 C9 127.9(5) . .
N2 C10 C9 108.3(4) . .
C12 C11 C16 109.5(4) . .
C12 C11 C8 108.0(3) . .
C16 C11 C8 105.4(3) . .
C12 C11 H11A 111.3 . .
C16 C11 H11A 111.3 . .
C8 C11 H11A 111.3 . .
O3 C17 N3 124.6(4) . .
O3 C17 C16 125.3(4) . .
N3 C17 C16 110.1(4) . .
O4 C18 N3 124.1(4) . .
O4 C18 C15 126.8(4) . .
N3 C18 C15 109.1(4) . .
C20 N4 C24 116.7(4) . .
C22 C23 C24 116.7(4) . .
C22 C23 C19 123.9(4) . .
C24 C23 C19 119.4(4) . .
C18 C15 C16 104.4(3) . .
C18 C15 C14 112.6(3) . .
C16 C15 C14 109.5(3) . .
C18 C15 H15A 110.1 . .
C16 C15 H15A 110.1 . .
C14 C15 H15A 110.1 . .
C13 C14 C9 107.4(4) . .
C13 C14 C15 108.3(3) . .
C9 C14 C15 106.0(3) . .
C13 C14 H14A 111.6 . .
C9 C14 H14A 111.6 . .
C15 C14 H14A 111.6 . .
C9 C8 C7 105.2(3) . .
C9 C8 C11 110.1(3) . .
C7 C8 C11 111.1(4) . .
C9 C8 H8A 110.1 . .
C7 C8 H8A 110.1 . .
C11 C8 H8A 110.1 . .
C23 C22 C21 120.2(4) . .
C23 C22 H22A 119.9 . .
C21 C22 H22A 119.9 . .
C12 C13 C14 115.4(4) . .
C12 C13 H13A 122.3 . .
C14 C13 H13A 122.3 . .
C13 C12 C11 113.7(4) . .
C13 C12 H12 123.1 . .
C11 C12 H12 123.1 . .
C22 C21 C20 118.8(5) . .
C22 C21 H21A 120.6 . .
C20 C21 H21A 120.6 . .
N1 C5 C4 124.6(5) . .
N1 C5 H5A 117.7 . .
C4 C5 H5A 117.7 . .
N2 C6 C4 112.1(4) . .
N2 C6 H6A 109.2 . .
C4 C6 H6A 109.2 . .
N2 C6 H6B 109.2 . .
C4 C6 H6B 109.2 . .
H6A C6 H6B 107.9 . .
N3 C19 C23 113.6(4) . .
N3 C19 H19A 108.8 . .
C23 C19 H19A 108.8 . .
N3 C19 H19B 108.8 . .
C23 C19 H19B 108.8 . .
H19A C19 H19B 107.7 . .
N4 C24 C23 124.5(5) . .
N4 C24 H24A 117.7 . .
C23 C24 H24A 117.7 . .
C4 C3 C2 119.3(5) . .
C4 C3 H3A 120.3 . .
C2 C3 H3A 120.3 . .
C10 C9 C8 105.5(4) . .
C10 C9 C14 112.0(3) . .
C8 C9 C14 110.1(3) . .
C10 C9 H9A 109.7 . .
C8 C9 H9A 109.7 . .
C14 C9 H9A 109.7 . .
N4 C20 C21 123.1(5) . .
N4 C20 H20A 118.5 . .
C21 C20 H20A 118.5 . .
N1 C1 C2 124.4(5) . .
N1 C1 H1A 117.8 . .
C2 C1 H1A 117.8 . .
C1 N1 C5 116.2(5) . .
C1 C2 C3 117.9(6) . .
C1 C2 H2A 121.1 . .
C3 C2 H2A 121.1 . .

loop_
_geom_bond_atom_site_label_1
_geom_bond_atom_site_label_2
_geom_bond_distance
_geom_bond_site_symmetry_2
N3 C17 1.369(5) .
N3 C18 1.379(5) .
N3 C19 1.469(5) .
O3 C17 1.238(5) .
O4 C18 1.231(5) .
O1 C7 1.210(5) .
C16 C17 1.525(6) .
C16 C11 1.536(6) .
C16 C15 1.545(6) .
C16 H16A 0.9800 .
C7 N2 1.393(6) .
C7 C8 1.520(6) .
N2 C10 1.375(6) .
N2 C6 1.477(5) .
C4 C3 1.365(6) .
C4 C5 1.384(7) .
C4 C6 1.505(6) .
C10 O2 1.208(5) .
C10 C9 1.509(6) .
C11 C12 1.516(6) .
C11 C8 1.546(5) .
C11 H11A 0.9800 .
C18 C15 1.527(6) .
N4 C20 1.330(6) .
N4 C24 1.335(6) .
C23 C22 1.365(6) .
C23 C24 1.396(6) .
C23 C19 1.526(6) .
C15 C14 1.555(5) .
C15 H15A 0.9800 .
C14 C13 1.498(6) .
C14 C9 1.549(5) .
C14 H14A 0.9800 .
C8 C9 1.512(6) .
C8 H8A 0.9800 .
C22 C21 1.370(6) .
C22 H22A 0.9300 .
C13 C12 1.324(6) .
C13 H13A 0.9300 .
C12 H12 0.9300 .
C21 C20 1.382(6) .
C21 H21A 0.9300 .
C5 N1 1.335(7) .
C5 H5A 0.9300 .
C6 H6A 0.9700 .
C6 H6B 0.9700 .
C19 H19A 0.9700 .
C19 H19B 0.9700 .
C24 H24A 0.9300 .
C3 C2 1.402(7) .
C3 H3A 0.9300 .
C9 H9A 0.9800 .
C20 H20A 0.9300 .
C1 N1 1.329(8) .
C1 C2 1.367(8) .
C1 H1A 0.9300 .
C2 H2A 0.9300 .
